data_2017479
loop_
_publ_author_name
'Gelbrich, Thomas'
'Zencirci, Neslihan'
'Griesser, Ulrich J.'

_publ_section_title
;
 Hydrogen-bond motifs in <i>N</i>-monosubstituted derivatives of
 barbituric acid: 5-allyl-5-isopropyl-1-methylbarbituric acid
 (enallylpropymal) and 1,5-di(but-2-enyl)-5-ethylbarbituric acid
;
_journal_coeditor_code JZ3168
_journal_issue 1
_journal_name_full 'Acta Crystallographica Section C'
_journal_page_first o55
_journal_page_last o58
_journal_paper_doi 10.1107/S0108270109054249
_journal_volume 66
_journal_year 2010
_chemical_formula_iupac 'C14 H20 N2 O3'
_chemical_formula_moiety 'C14 H20 N2 O3'
_chemical_formula_sum 'C14 H20 N2 O3'
_chemical_formula_weight 264.32
_chemical_name_systematic
;
1,5-di(but-2-enyl)-5-ethylbarbituric acid
;
_space_group_IT_number 14
_symmetry_cell_setting monoclinic
_symmetry_space_group_name_Hall '-P 2yn'
_symmetry_space_group_name_H-M 'P 1 21/n 1'
_atom_sites_solution_hydrogens geom
_atom_sites_solution_primary direct
_atom_sites_solution_secondary difmap
_cell_angle_alpha 90
_cell_angle_beta 92.999(7)
_cell_angle_gamma 90
_cell_formula_units_Z 4
_cell_length_a 10.2825(11)
_cell_length_b 13.2972(16)
_cell_length_c 10.3959(10)
_cell_measurement_reflns_used 2756
_cell_measurement_temperature 120(2)
_cell_measurement_theta_max 26.733
_cell_measurement_theta_min 0.407
_cell_volume 1419.5(3)
_computing_cell_refinement 'HKL SCALEPACK (Otwinowski & Minor, 1997)'
_computing_data_collection 'COLLECT (Hooft, 1998)'
_computing_data_reduction 'HKL DENZO and SCALEPACK (Otwinowski & Minor, 1997)'
_computing_molecular_graphics 'XP/SHELXTL (Sheldrick, 2008) and Mercury (Bruno <i>et al.</i>,  2002)'
_computing_publication_material 'publCIF (Westrip, 2009)'
_computing_structure_refinement 'SHELXL97 (Sheldrick, 2008)'
_computing_structure_solution 'SHELXL97 (Sheldrick, 2008)'
_diffrn_ambient_temperature 120(2)
_diffrn_detector_area_resol_mean '4096x4096pixels / 62x62mm'
_diffrn_measured_fraction_theta_full 0.98
_diffrn_measured_fraction_theta_max 0.98
_diffrn_measurement_device '95mm CCD camera on \k-goniostat'
_diffrn_measurement_device_type KappaCCD
_diffrn_measurement_method '\f and \w scans'
_diffrn_radiation_monochromator '10cm confocal mirrors'
_diffrn_radiation_source 'Bruker Nonius FR591 rotating anode'
_diffrn_radiation_type MoK\a
_diffrn_radiation_wavelength 0.71073
_diffrn_reflns_av_R_equivalents 0.1471
_diffrn_reflns_limit_h_max 12
_diffrn_reflns_limit_h_min -12
_diffrn_reflns_limit_k_max 15
_diffrn_reflns_limit_k_min -13
_diffrn_reflns_limit_l_max 12
_diffrn_reflns_limit_l_min -11
_diffrn_reflns_number 11137
_diffrn_reflns_theta_full 25
_diffrn_reflns_theta_max 25
_diffrn_reflns_theta_min 3.12
_exptl_absorpt_coefficient_mu 0.087
_exptl_absorpt_correction_T_max 0.9998
_exptl_absorpt_correction_T_min 0.9913
_exptl_absorpt_correction_type multi-scan
_exptl_absorpt_process_details '(SADABS; Sheldrick, 2007)'
_exptl_crystal_colour colourless
_exptl_crystal_density_diffrn 1.237
_exptl_crystal_density_method 'not measured'
_exptl_crystal_description needle
_exptl_crystal_F_000 568
_exptl_crystal_size_max 0.1
_exptl_crystal_size_mid 0.03
_exptl_crystal_size_min 0.02
_refine_diff_density_max 0.329
_refine_diff_density_min -0.286
_refine_ls_extinction_method none
_refine_ls_goodness_of_fit_ref 1.209
_refine_ls_hydrogen_treatment mixed
_refine_ls_matrix_type full
_refine_ls_number_parameters 180
_refine_ls_number_reflns 2440
_refine_ls_number_restraints 1
_refine_ls_restrained_S_all 1.209
_refine_ls_R_factor_all 0.1693
_refine_ls_R_factor_gt 0.0796
_refine_ls_shift/su_max 0
_refine_ls_shift/su_mean 0
_refine_ls_structure_factor_coef Fsqd
_refine_ls_weighting_details 'calc w=1/[\s^2^(Fo^2^)+(0.0057P)^2^+0.6664P] where P=(Fo^2^+2Fc^2^)/3'
_refine_ls_weighting_scheme calc
_refine_ls_wR_factor_gt 0.1096
_refine_ls_wR_factor_ref 0.1271
_reflns_number_gt 1367
_reflns_number_total 2440
_reflns_threshold_expression I>2\s(I)
_cod_data_source_file jz3168.cif
_cod_data_source_block II
_cod_original_sg_symbol_Hall '-P 2yn '
_cod_original_sg_symbol_H-M P21/n
_cod_database_code 2017479
_cod_database_fobs_code 2017479

loop_
_symmetry_equiv_pos_as_xyz
'x, y, z'
'-x+1/2, y+1/2, -z+1/2'
'-x, -y, -z'
'x-1/2, -y-1/2, z-1/2'

loop_
_atom_site_type_symbol
_atom_site_label
_atom_site_fract_x
_atom_site_fract_y
_atom_site_fract_z
_atom_site_U_iso_or_equiv
_atom_site_adp_type
_atom_site_calc_flag
_atom_site_refinement_flags
_atom_site_occupancy
_atom_site_disorder_assembly
_atom_site_disorder_group
N N1 0.6312(4) 0.1080(2) 0.7806(4) 0.0229(9) Uani d . 1 . .
C C2 0.6267(5) 0.0031(3) 0.7883(5) 0.0274(11) Uani d . 1 . .
O O2 0.5460(3) -0.0410(2) 0.8480(3) 0.0355(9) Uani d . 1 . .
N N3 0.7246(4) -0.0472(3) 0.7292(4) 0.0310(10) Uani d D 1 . .
H H3 0.743(5) -0.1094(18) 0.752(4) 0.055(16) Uiso d D 1 . .
O O4 0.9001(3) -0.0615(2) 0.6108(3) 0.0472(10) Uani d . 1 . .
C C4 0.8190(5) -0.0071(4) 0.6561(5) 0.0327(12) Uani d . 1 . .
C C5 0.8148(4) 0.1050(3) 0.6316(4) 0.0284(12) Uani d . 1 . .
O O6 0.7160(3) 0.2525(2) 0.7095(3) 0.0356(8) Uani d . 1 . .
C C6 0.7185(5) 0.1609(3) 0.7114(5) 0.0267(11) Uani d . 1 . .
C C7 0.5246(4) 0.1651(3) 0.8424(4) 0.0306(12) Uani d . 1 . .
H H7A 0.4971 0.1278 0.9187 0.037 Uiso calc R 1 . .
H H7B 0.5579 0.2316 0.8717 0.037 Uiso calc R 1 . .
C C8 0.4100(5) 0.1793(4) 0.7490(5) 0.0357(13) Uani d . 1 . .
H H8 0.3583 0.1221 0.7263 0.043 Uiso calc R 1 . .
C C9 0.3764(5) 0.2670(4) 0.6962(5) 0.0391(13) Uani d . 1 . .
H H9 0.4278 0.324 0.7204 0.047 Uiso calc R 1 . .
C C10 0.2651(5) 0.2826(4) 0.6023(5) 0.0511(15) Uani d . 1 . .
H H10A 0.1977 0.322 0.6426 0.077 Uiso calc R 1 . .
H H10B 0.2292 0.2172 0.5751 0.077 Uiso calc R 1 . .
H H10C 0.2946 0.3188 0.5271 0.077 Uiso calc R 1 . .
C C11 0.9511(4) 0.1496(4) 0.6548(5) 0.0382(13) Uani d . 1 . .
H H11A 1.0117 0.1136 0.5999 0.046 Uiso calc R 1 . .
H H11B 0.9491 0.2209 0.6274 0.046 Uiso calc R 1 . .
C C12 1.0030(5) 0.1443(4) 0.7910(5) 0.0437(14) Uani d . 1 . .
H H12 0.9696 0.1897 0.8516 0.052 Uiso calc R 1 . .
C C13 1.0944(5) 0.0786(4) 0.8320(5) 0.0498(15) Uani d . 1 . .
H H13 1.1266 0.0335 0.7703 0.06 Uiso calc R 1 . .
C C14 1.1495(6) 0.0707(5) 0.9662(5) 0.0635(18) Uani d . 1 . .
H H14A 1.2444 0.078 0.9672 0.095 Uiso calc R 1 . .
H H14B 1.1276 0.0049 1.0016 0.095 Uiso calc R 1 . .
H H14C 1.113 0.1239 1.0187 0.095 Uiso calc R 1 . .
C C15 0.7702(5) 0.1215(3) 0.4879(4) 0.0363(13) Uani d . 1 . .
H H15A 0.7752 0.1943 0.4687 0.044 Uiso calc R 1 . .
H H15B 0.8325 0.0868 0.4336 0.044 Uiso calc R 1 . .
C C16 0.6338(5) 0.0850(4) 0.4487(5) 0.0437(14) Uani d . 1 . .
H H16A 0.6152 0.0984 0.3569 0.065 Uiso calc R 1 . .
H H16B 0.5704 0.1206 0.4993 0.065 Uiso calc R 1 . .
H H16C 0.6278 0.0126 0.4648 0.065 Uiso calc R 1 . .

loop_
_atom_site_aniso_label
_atom_site_aniso_U_11
_atom_site_aniso_U_22
_atom_site_aniso_U_33
_atom_site_aniso_U_12
_atom_site_aniso_U_13
_atom_site_aniso_U_23
N1 0.028(2) 0.018(2) 0.024(2) -0.0022(17) 0.0106(16) -0.0004(18)
C2 0.028(3) 0.027(3) 0.027(3) -0.005(2) 0.003(2) -0.004(3)
O2 0.034(2) 0.035(2) 0.038(2) -0.0033(16) 0.0133(16) 0.0074(17)
N3 0.035(3) 0.018(2) 0.041(3) 0.003(2) 0.017(2) 0.003(2)
O4 0.050(2) 0.0272(19) 0.067(3) 0.0081(19) 0.0345(19) 0.006(2)
C4 0.038(3) 0.025(3) 0.036(3) 0.003(2) 0.007(2) 0.007(3)
C5 0.024(3) 0.027(3) 0.036(3) -0.004(2) 0.013(2) -0.003(2)
O6 0.040(2) 0.0183(16) 0.050(2) -0.0016(16) 0.0135(15) -0.0018(18)
C6 0.035(3) 0.018(2) 0.028(3) -0.003(2) 0.001(2) -0.003(2)
C7 0.024(3) 0.032(3) 0.037(3) 0.003(2) 0.018(2) -0.007(2)
C8 0.029(3) 0.035(3) 0.044(3) -0.003(2) 0.014(2) -0.005(3)
C9 0.035(3) 0.046(3) 0.037(3) -0.001(3) 0.009(2) -0.007(3)
C10 0.040(3) 0.067(4) 0.048(4) 0.005(3) 0.010(3) 0.007(3)
C11 0.033(3) 0.039(3) 0.044(3) 0.000(3) 0.016(2) 0.002(3)
C12 0.030(3) 0.039(3) 0.062(4) -0.006(3) 0.002(3) 0.009(3)
C13 0.044(4) 0.056(4) 0.050(4) -0.011(3) 0.011(3) 0.005(3)
C14 0.058(4) 0.074(5) 0.058(4) -0.019(3) -0.004(3) 0.016(4)
C15 0.049(3) 0.027(3) 0.034(3) 0.004(3) 0.012(2) 0.003(3)
C16 0.056(4) 0.038(3) 0.038(3) -0.014(3) 0.007(3) -0.002(3)

loop_
_atom_type_symbol
_atom_type_description
_atom_type_scat_dispersion_real
_atom_type_scat_dispersion_imag
_atom_type_scat_source
C C 0.0033 0.0016 'International Tables Vol C Tables 4.2.6.8 and 6.1.1.4'
H H 0.0000 0.0000 'International Tables Vol C Tables 4.2.6.8 and 6.1.1.4'
N N 0.0061 0.0033 'International Tables Vol C Tables 4.2.6.8 and 6.1.1.4'
O O 0.0106 0.0060 'International Tables Vol C Tables 4.2.6.8 and 6.1.1.4'

loop_
_geom_angle_atom_site_label_1
_geom_angle_atom_site_label_2
_geom_angle_atom_site_label_3
_geom_angle_site_symmetry_1
_geom_angle_site_symmetry_3
_geom_angle
_geom_angle_publ_flag
C6 N1 C2 . . 124.4(4) ?
C6 N1 C7 . . 118.4(4) ?
C2 N1 C7 . . 116.9(4) ?
O2 C2 N3 . . 121.9(4) ?
O2 C2 N1 . . 122.5(4) ?
N3 C2 N1 . . 115.6(4) ?
C4 N3 C2 . . 127.8(4) ?
C4 N3 H3 . . 111(3) ?
C2 N3 H3 . . 119(3) ?
O4 C4 N3 . . 120.2(4) ?
O4 C4 C5 . . 122.3(5) ?
N3 C4 C5 . . 117.5(4) ?
C4 C5 C6 . . 113.8(4) ?
C4 C5 C11 . . 109.7(4) ?
C6 C5 C11 . . 110.0(4) ?
C4 C5 C15 . . 107.8(4) ?
C6 C5 C15 . . 106.8(4) ?
C11 C5 C15 . . 108.6(3) ?
O6 C6 N1 . . 120.4(4) ?
O6 C6 C5 . . 119.6(4) ?
N1 C6 C5 . . 119.9(4) ?
C8 C7 N1 . . 110.6(4) ?
C8 C7 H7A . . 109.5 ?
N1 C7 H7A . . 109.5 ?
C8 C7 H7B . . 109.5 ?
N1 C7 H7B . . 109.5 ?
H7A C7 H7B . . 108.1 ?
C9 C8 C7 . . 123.8(5) ?
C9 C8 H8 . . 118.1 ?
C7 C8 H8 . . 118.1 ?
C8 C9 C10 . . 124.9(5) ?
C8 C9 H9 . . 117.6 ?
C10 C9 H9 . . 117.6 ?
C9 C10 H10A . . 109.5 ?
C9 C10 H10B . . 109.5 ?
H10A C10 H10B . . 109.5 ?
C9 C10 H10C . . 109.5 ?
H10A C10 H10C . . 109.5 ?
H10B C10 H10C . . 109.5 ?
C12 C11 C5 . . 114.3(4) ?
C12 C11 H11A . . 108.7 ?
C5 C11 H11A . . 108.7 ?
C12 C11 H11B . . 108.7 ?
C5 C11 H11B . . 108.7 ?
H11A C11 H11B . . 107.6 ?
C13 C12 C11 . . 123.1(5) ?
C13 C12 H12 . . 118.5 ?
C11 C12 H12 . . 118.5 ?
C12 C13 C14 . . 125.1(6) ?
C12 C13 H13 . . 117.5 ?
C14 C13 H13 . . 117.5 ?
C13 C14 H14A . . 109.5 ?
C13 C14 H14B . . 109.5 ?
H14A C14 H14B . . 109.5 ?
C13 C14 H14C . . 109.5 ?
H14A C14 H14C . . 109.5 ?
H14B C14 H14C . . 109.5 ?
C16 C15 C5 . . 115.7(4) ?
C16 C15 H15A . . 108.4 ?
C5 C15 H15A . . 108.4 ?
C16 C15 H15B . . 108.4 ?
C5 C15 H15B . . 108.4 ?
H15A C15 H15B . . 107.4 ?
C15 C16 H16A . . 109.5 ?
C15 C16 H16B . . 109.5 ?
H16A C16 H16B . . 109.5 ?
C15 C16 H16C . . 109.5 ?
H16A C16 H16C . . 109.5 ?
H16B C16 H16C . . 109.5 ?

loop_
_geom_bond_atom_site_label_1
_geom_bond_atom_site_label_2
_geom_bond_site_symmetry_2
_geom_bond_distance
_geom_bond_publ_flag
N1 C6 . 1.374(5) ?
N1 C2 . 1.398(5) ?
N1 C7 . 1.505(5) ?
C2 O2 . 1.213(5) ?
C2 N3 . 1.379(6) ?
N3 C4 . 1.371(6) ?
N3 H3 . 0.881(19) ?
O4 C4 . 1.217(5) ?
C4 C5 . 1.513(6) ?
C5 C6 . 1.518(6) ?
C5 C11 . 1.530(6) ?
C5 C15 . 1.555(6) ?
O6 C6 . 1.219(4) ?
C7 C8 . 1.499(6) ?
C7 H7A . 0.99 ?
C7 H7B . 0.99 ?
C8 C9 . 1.327(6) ?
C8 H8 . 0.95 ?
C9 C10 . 1.480(7) ?
C9 H9 . 0.95 ?
C10 H10A . 0.98 ?
C10 H10B . 0.98 ?
C10 H10C . 0.98 ?
C11 C12 . 1.489(7) ?
C11 H11A . 0.99 ?
C11 H11B . 0.99 ?
C12 C13 . 1.336(7) ?
C12 H12 . 0.95 ?
C13 C14 . 1.482(7) ?
C13 H13 . 0.95 ?
C14 H14A . 0.98 ?
C14 H14B . 0.98 ?
C14 H14C . 0.98 ?
C15 C16 . 1.519(6) ?
C15 H15A . 0.99 ?
C15 H15B . 0.99 ?
C16 H16A . 0.98 ?
C16 H16B . 0.98 ?
C16 H16C . 0.98 ?

loop_
_geom_hbond_atom_site_label_D
_geom_hbond_atom_site_label_H
_geom_hbond_atom_site_label_A
_geom_hbond_site_symmetry_A
_geom_hbond_distance_DH
_geom_hbond_distance_HA
_geom_hbond_distance_DA
_geom_hbond_angle_DHA
N3 H3 O6 2_646 0.881(19) 1.92(2) 2.798(5) 176(5)
C11 H11A O4 3_756 0.99 2.51 3.432(6) 154.6
